data_4328304
loop_
_publ_author_name
'Elodie E. Marlier'
'Bridget A. Ulrich'
'Kristopher McNeill'

_publ_section_title
;
 Synthesis and Reactivity of an Isolable Cobalt(I) Complex Containing a
 \b-Diketiminate-Based Acyclic Tetradentate Ligand
;
_journal_name_full 'Inorganic Chemistry'
_journal_page_first 2079
_journal_page_last 2085
_journal_paper_doi 10.1021/ic201780c
_journal_volume 51
_journal_year 2012
_chemical_formula_moiety 'C26 H29 I N4 Zn'
_chemical_formula_sum 'C26 H29 I N4 Zn'
_chemical_formula_weight 589.80
_chemical_name_common 'Compound 3'
_chemical_name_systematic
; 
 ? 
;
_space_group_IT_number 2
_symmetry_cell_setting triclinic
_symmetry_space_group_name_Hall '-P 1'
_symmetry_space_group_name_H-M 'P -1'
_atom_sites_solution_hydrogens geom
_atom_sites_solution_primary direct
_atom_sites_solution_secondary difmap
_audit_creation_method SHELXL-97
_cell_angle_alpha 78.483(2)
_cell_angle_beta 76.823(2)
_cell_angle_gamma 88.283(2)
_cell_formula_units_Z 2
_cell_length_a 8.9421(13)
_cell_length_b 11.7434(17)
_cell_length_c 12.4578(18)
_cell_measurement_reflns_used 4073
_cell_measurement_temperature 173(2)
_cell_measurement_theta_max 27.54
_cell_measurement_theta_min 1.71
_cell_volume 1247.9(3)
_computing_cell_refinement 'SAINT, Bruker'
_computing_data_collection 'SMART, Bruker'
_computing_data_reduction 'SAINT, Bruker'
_computing_molecular_graphics 'SHELXTL, Bruker'
_computing_structure_refinement 'SHELXL-97 (Sheldrick, 1997)'
_computing_structure_solution 'SHELXS-97 (Sheldrick, 1990)'
_diffrn_ambient_temperature 173(2)
_diffrn_measured_fraction_theta_full 0.982
_diffrn_measured_fraction_theta_max 0.982
_diffrn_measurement_device_type 'Bruker SMART Platform CCD'
_diffrn_measurement_method 'area-detector, omega scans per phi'
_diffrn_radiation_monochromator graphite
_diffrn_radiation_source 'normal-focus sealed tube'
_diffrn_radiation_type MoK\a
_diffrn_radiation_wavelength 0.71073
_diffrn_reflns_av_R_equivalents 0.0364
_diffrn_reflns_av_sigmaI/netI 0.0441
_diffrn_reflns_limit_h_max 11
_diffrn_reflns_limit_h_min -11
_diffrn_reflns_limit_k_max 15
_diffrn_reflns_limit_k_min -15
_diffrn_reflns_limit_l_max 16
_diffrn_reflns_limit_l_min -16
_diffrn_reflns_number 14992
_diffrn_reflns_theta_full 27.54
_diffrn_reflns_theta_max 27.54
_diffrn_reflns_theta_min 1.71
_exptl_absorpt_coefficient_mu 2.241
_exptl_absorpt_correction_T_max 1.000000
_exptl_absorpt_correction_T_min 0.828508
_exptl_absorpt_correction_type multi-scan
_exptl_absorpt_process_details 'SADABS, R. Blessing, 1995'
_exptl_crystal_colour Yellow
_exptl_crystal_density_diffrn 1.570
_exptl_crystal_description Block
_exptl_crystal_F_000 592
_exptl_crystal_size_max 0.20
_exptl_crystal_size_mid 0.15
_exptl_crystal_size_min 0.15
_refine_diff_density_max 0.611
_refine_diff_density_min -0.598
_refine_diff_density_rms 0.094
_refine_ls_extinction_method none
_refine_ls_goodness_of_fit_ref 1.048
_refine_ls_hydrogen_treatment constr
_refine_ls_matrix_type full
_refine_ls_number_parameters 294
_refine_ls_number_reflns 5658
_refine_ls_number_restraints 0
_refine_ls_restrained_S_all 1.048
_refine_ls_R_factor_all 0.0404
_refine_ls_R_factor_gt 0.0288
_refine_ls_shift/su_max 0.001
_refine_ls_shift/su_mean 0.000
_refine_ls_structure_factor_coef Fsqd
_refine_ls_weighting_details 'calc w=1/[\s^2^(Fo^2^)+(0.0241P)^2^+0.7097P] where P=(Fo^2^+2Fc^2^)/3'
_refine_ls_weighting_scheme calc
_refine_ls_wR_factor_gt 0.0629
_refine_ls_wR_factor_ref 0.0675
_reflns_number_gt 4685
_reflns_number_total 5658
_reflns_threshold_expression >2sigma(I)
_cod_data_source_file ic201780c_si_001.cif
_cod_data_source_block 10057a
_cod_database_code 4328304

loop_
_symmetry_equiv_pos_as_xyz
'x, y, z'
'-x, -y, -z'

loop_
_atom_site_label
_atom_site_type_symbol
_atom_site_fract_x
_atom_site_fract_y
_atom_site_fract_z
_atom_site_U_iso_or_equiv
_atom_site_adp_type
_atom_site_occupancy
_atom_site_symmetry_multiplicity
_atom_site_calc_flag
_atom_site_refinement_flags
Zn1 Zn 0.22634(3) 0.26391(3) 0.32616(2) 0.01405(8) Uani 1 1 d .
I1 I 0.27480(2) 0.164428(17) 0.527766(15) 0.02274(6) Uani 1 1 d .
N1 N -0.0188(2) 0.28433(19) 0.38715(18) 0.0161(5) Uani 1 1 d .
N2 N 0.2011(2) 0.43603(19) 0.27392(18) 0.0155(5) Uani 1 1 d .
N3 N 0.4363(2) 0.27301(18) 0.21554(18) 0.0149(5) Uani 1 1 d .
N4 N 0.2251(3) 0.10896(19) 0.25857(18) 0.0165(5) Uani 1 1 d .
C1 C -0.1189(3) 0.2017(2) 0.4525(2) 0.0201(6) Uani 1 1 d .
H1A H -0.0803 0.1273 0.4775 0.024 Uiso 1 1 calc R
C2 C -0.2741(3) 0.2193(3) 0.4851(2) 0.0236(6) Uani 1 1 d .
H2A H -0.3413 0.1585 0.5308 0.028 Uiso 1 1 calc R
C3 C -0.3295(3) 0.3284(3) 0.4492(3) 0.0266(7) Uani 1 1 d .
H3A H -0.4364 0.3433 0.4677 0.032 Uiso 1 1 calc R
C4 C -0.2270(3) 0.4148(3) 0.3861(2) 0.0251(7) Uani 1 1 d .
H4A H -0.2629 0.4906 0.3627 0.030 Uiso 1 1 calc R
C5 C -0.0703(3) 0.3915(2) 0.3565(2) 0.0170(6) Uani 1 1 d .
C6 C 0.0467(3) 0.4870(2) 0.2891(2) 0.0194(6) Uani 1 1 d .
C7 C 0.0332(3) 0.5875(3) 0.3533(3) 0.0309(7) Uani 1 1 d .
H7A H 0.0731 0.5629 0.4213 0.046 Uiso 1 1 calc R
H7B H -0.0749 0.6085 0.3745 0.046 Uiso 1 1 calc R
H7C H 0.0928 0.6548 0.3051 0.046 Uiso 1 1 calc R
C8 C 0.0078(4) 0.5301(3) 0.1741(3) 0.0317(7) Uani 1 1 d .
H8A H 0.0142 0.4655 0.1343 0.047 Uiso 1 1 calc R
H8B H 0.0809 0.5917 0.1297 0.047 Uiso 1 1 calc R
H8C H -0.0966 0.5608 0.1849 0.047 Uiso 1 1 calc R
C9 C 0.3183(3) 0.5085(2) 0.2307(2) 0.0170(6) Uani 1 1 d .
H9A H 0.2962 0.5889 0.2249 0.020 Uiso 1 1 calc R
C10 C 0.4731(3) 0.4808(2) 0.1921(2) 0.0152(5) Uani 1 1 d .
C11 C 0.5849(3) 0.5795(2) 0.1497(2) 0.0154(5) Uani 1 1 d .
C12 C 0.5927(3) 0.6622(2) 0.2146(2) 0.0186(6) Uani 1 1 d .
H12A H 0.5272 0.6539 0.2875 0.022 Uiso 1 1 calc R
C13 C 0.6946(3) 0.7567(2) 0.1746(2) 0.0218(6) Uani 1 1 d .
H13A H 0.6970 0.8117 0.2207 0.026 Uiso 1 1 calc R
C14 C 0.7926(3) 0.7723(2) 0.0686(2) 0.0214(6) Uani 1 1 d .
C15 C 0.9027(4) 0.8737(3) 0.0265(3) 0.0350(8) Uani 1 1 d .
H15A H 0.9165 0.9063 0.0902 0.052 Uiso 1 1 calc R
H15B H 0.8617 0.9332 -0.0258 0.052 Uiso 1 1 calc R
H15C H 1.0019 0.8477 -0.0122 0.052 Uiso 1 1 calc R
C16 C 0.7847(3) 0.6898(2) 0.0033(2) 0.0203(6) Uani 1 1 d .
H16A H 0.8500 0.6986 -0.0697 0.024 Uiso 1 1 calc R
C17 C 0.6838(3) 0.5953(2) 0.0424(2) 0.0182(6) Uani 1 1 d .
H17A H 0.6815 0.5405 -0.0040 0.022 Uiso 1 1 calc R
C18 C 0.5212(3) 0.3679(2) 0.1803(2) 0.0165(5) Uani 1 1 d .
H18A H 0.6252 0.3598 0.1434 0.020 Uiso 1 1 calc R
C19 C 0.5012(3) 0.1635(2) 0.1862(2) 0.0160(5) Uani 1 1 d .
C20 C 0.5812(3) 0.1792(2) 0.0604(2) 0.0213(6) Uani 1 1 d .
H20A H 0.6680 0.2339 0.0433 0.032 Uiso 1 1 calc R
H20B H 0.5079 0.2096 0.0145 0.032 Uiso 1 1 calc R
H20C H 0.6186 0.1040 0.0435 0.032 Uiso 1 1 calc R
C21 C 0.6148(3) 0.1150(2) 0.2589(2) 0.0233(6) Uani 1 1 d .
H21A H 0.5625 0.1031 0.3386 0.035 Uiso 1 1 calc R
H21B H 0.7007 0.1702 0.2439 0.035 Uiso 1 1 calc R
H21C H 0.6539 0.0406 0.2406 0.035 Uiso 1 1 calc R
C22 C 0.3669(3) 0.0769(2) 0.2106(2) 0.0172(6) Uani 1 1 d .
C23 C 0.3905(3) -0.0336(2) 0.1846(2) 0.0221(6) Uani 1 1 d .
H23A H 0.4905 -0.0554 0.1504 0.027 Uiso 1 1 calc R
C24 C 0.2691(4) -0.1108(2) 0.2086(2) 0.0262(7) Uani 1 1 d .
H24A H 0.2850 -0.1866 0.1926 0.031 Uiso 1 1 calc R
C25 C 0.1240(3) -0.0771(2) 0.2561(2) 0.0234(6) Uani 1 1 d .
H25A H 0.0381 -0.1285 0.2722 0.028 Uiso 1 1 calc R
C26 C 0.1066(3) 0.0327(2) 0.2797(2) 0.0190(6) Uani 1 1 d .
H26A H 0.0067 0.0561 0.3123 0.023 Uiso 1 1 calc R

loop_
_atom_site_aniso_label
_atom_site_aniso_U_11
_atom_site_aniso_U_22
_atom_site_aniso_U_33
_atom_site_aniso_U_23
_atom_site_aniso_U_13
_atom_site_aniso_U_12
Zn1 0.01424(16) 0.01185(16) 0.01540(16) -0.00206(12) -0.00278(12) 0.00184(12)
I1 0.01876(10) 0.03060(12) 0.01693(10) 0.00004(7) -0.00448(7) 0.00248(8)
N1 0.0151(11) 0.0169(12) 0.0167(11) -0.0039(9) -0.0039(9) 0.0010(9)
N2 0.0137(11) 0.0139(11) 0.0177(11) -0.0012(9) -0.0033(9) 0.0035(9)
N3 0.0162(11) 0.0119(11) 0.0161(11) -0.0022(9) -0.0038(9) 0.0032(9)
N4 0.0185(12) 0.0156(11) 0.0158(11) -0.0041(9) -0.0040(9) 0.0019(9)
C1 0.0221(14) 0.0190(14) 0.0191(14) -0.0033(11) -0.0044(11) -0.0008(11)
C2 0.0199(14) 0.0288(16) 0.0215(15) -0.0036(12) -0.0038(12) -0.0065(12)
C3 0.0131(14) 0.0356(18) 0.0318(17) -0.0083(14) -0.0055(12) 0.0032(12)
C4 0.0199(15) 0.0246(16) 0.0302(16) -0.0037(13) -0.0070(13) 0.0081(12)
C5 0.0184(14) 0.0177(14) 0.0168(13) -0.0054(11) -0.0062(11) 0.0017(11)
C6 0.0172(14) 0.0169(14) 0.0221(14) -0.0013(11) -0.0031(11) 0.0047(11)
C7 0.0225(15) 0.0181(15) 0.046(2) -0.0106(14) 0.0078(14) 0.0010(12)
C8 0.0223(15) 0.0379(19) 0.0284(17) 0.0062(14) -0.0048(13) 0.0084(14)
C9 0.0183(14) 0.0125(13) 0.0205(14) -0.0029(11) -0.0051(11) 0.0018(11)
C10 0.0152(13) 0.0154(13) 0.0147(13) -0.0025(10) -0.0029(10) -0.0002(10)
C11 0.0124(12) 0.0145(13) 0.0190(13) -0.0009(11) -0.0055(10) 0.0017(10)
C12 0.0194(14) 0.0183(14) 0.0183(14) -0.0033(11) -0.0056(11) 0.0041(11)
C13 0.0267(15) 0.0146(14) 0.0289(16) -0.0077(12) -0.0135(13) 0.0033(12)
C14 0.0191(14) 0.0174(14) 0.0284(16) 0.0027(12) -0.0131(12) -0.0012(11)
C15 0.040(2) 0.0241(17) 0.040(2) 0.0016(14) -0.0138(16) -0.0136(14)
C16 0.0203(14) 0.0197(15) 0.0196(14) 0.0014(11) -0.0062(11) 0.0001(11)
C17 0.0187(14) 0.0193(14) 0.0192(14) -0.0059(11) -0.0083(11) 0.0027(11)
C18 0.0138(13) 0.0209(14) 0.0155(13) -0.0045(11) -0.0040(10) 0.0020(11)
C19 0.0185(13) 0.0117(13) 0.0178(13) -0.0044(10) -0.0033(11) 0.0035(10)
C20 0.0202(14) 0.0201(15) 0.0218(15) -0.0058(12) 0.0004(12) 0.0021(11)
C21 0.0250(15) 0.0189(15) 0.0286(16) -0.0068(12) -0.0108(13) 0.0075(12)
C22 0.0210(14) 0.0159(14) 0.0139(13) -0.0008(11) -0.0049(11) 0.0045(11)
C23 0.0231(15) 0.0173(14) 0.0238(15) -0.0059(12) 0.0000(12) 0.0053(12)
C24 0.0385(18) 0.0128(14) 0.0250(16) -0.0057(12) -0.0009(13) -0.0005(13)
C25 0.0297(16) 0.0184(15) 0.0215(15) -0.0042(12) -0.0036(12) -0.0057(12)
C26 0.0211(14) 0.0171(14) 0.0172(14) -0.0018(11) -0.0024(11) -0.0010(11)

loop_
_atom_type_symbol
_atom_type_description
_atom_type_scat_dispersion_real
_atom_type_scat_dispersion_imag
_atom_type_scat_source
C C 0.0033 0.0016 'International Tables Vol C Tables 4.2.6.8 and 6.1.1.4'
H H 0.0000 0.0000 'International Tables Vol C Tables 4.2.6.8 and 6.1.1.4'
N N 0.0061 0.0033 'International Tables Vol C Tables 4.2.6.8 and 6.1.1.4'
Zn Zn 0.2839 1.4301 'International Tables Vol C Tables 4.2.6.8 and 6.1.1.4'
I I -0.4742 1.8119 'International Tables Vol C Tables 4.2.6.8 and 6.1.1.4'

loop_
_geom_angle_atom_site_label_1
_geom_angle_atom_site_label_2
_geom_angle_atom_site_label_3
_geom_angle
N2 Zn1 N3 89.66(8)
N2 Zn1 N4 136.91(9)
N3 Zn1 N4 77.33(8)
N2 Zn1 N1 78.00(8)
N3 Zn1 N1 159.16(8)
N4 Zn1 N1 100.23(8)
N2 Zn1 I1 124.88(6)
N3 Zn1 I1 106.12(6)
N4 Zn1 I1 98.21(6)
N1 Zn1 I1 94.72(6)
C5 N1 C1 118.8(2)
C5 N1 Zn1 114.76(17)
C1 N1 Zn1 126.41(18)
C9 N2 C6 116.8(2)
C9 N2 Zn1 122.81(18)
C6 N2 Zn1 120.35(16)
C18 N3 C19 118.9(2)
C18 N3 Zn1 123.22(18)
C19 N3 Zn1 117.45(16)
C22 N4 C26 118.8(2)
C22 N4 Zn1 113.17(17)
C26 N4 Zn1 126.56(18)
N1 C1 C2 123.5(3)
N1 C1 H1A 118.2
C2 C1 H1A 118.2
C1 C2 C3 118.0(3)
C1 C2 H2A 121.0
C3 C2 H2A 121.0
C4 C3 C2 118.9(3)
C4 C3 H3A 120.6
C2 C3 H3A 120.6
C3 C4 C5 120.3(3)
C3 C4 H4A 119.9
C5 C4 H4A 119.9
N1 C5 C4 120.4(2)
N1 C5 C6 118.3(2)
C4 C5 C6 121.3(2)
N2 C6 C5 108.2(2)
N2 C6 C8 109.9(2)
C5 C6 C8 108.1(2)
N2 C6 C7 112.1(2)
C5 C6 C7 108.6(2)
C8 C6 C7 109.8(2)
C6 C7 H7A 109.5
C6 C7 H7B 109.5
H7A C7 H7B 109.5
C6 C7 H7C 109.5
H7A C7 H7C 109.5
H7B C7 H7C 109.5
C6 C8 H8A 109.5
C6 C8 H8B 109.5
H8A C8 H8B 109.5
C6 C8 H8C 109.5
H8A C8 H8C 109.5
H8B C8 H8C 109.5
N2 C9 C10 127.4(2)
N2 C9 H9A 116.3
C10 C9 H9A 116.3
C18 C10 C9 123.1(2)
C18 C10 C11 119.7(2)
C9 C10 C11 116.8(2)
C12 C11 C17 117.4(2)
C12 C11 C10 120.8(2)
C17 C11 C10 121.8(2)
C11 C12 C13 121.3(3)
C11 C12 H12A 119.4
C13 C12 H12A 119.4
C14 C13 C12 121.4(3)
C14 C13 H13A 119.3
C12 C13 H13A 119.3
C13 C14 C16 117.4(3)
C13 C14 C15 121.1(3)
C16 C14 C15 121.5(3)
C14 C15 H15A 109.5
C14 C15 H15B 109.5
H15A C15 H15B 109.5
C14 C15 H15C 109.5
H15A C15 H15C 109.5
H15B C15 H15C 109.5
C17 C16 C14 121.7(3)
C17 C16 H16A 119.2
C14 C16 H16A 119.2
C16 C17 C11 120.8(3)
C16 C17 H17A 119.6
C11 C17 H17A 119.6
N3 C18 C10 126.2(2)
N3 C18 H18A 116.9
C10 C18 H18A 116.9
N3 C19 C22 107.1(2)
N3 C19 C21 110.4(2)
C22 C19 C21 109.1(2)
N3 C19 C20 111.9(2)
C22 C19 C20 108.3(2)
C21 C19 C20 109.9(2)
C19 C20 H20A 109.5
C19 C20 H20B 109.5
H20A C20 H20B 109.5
C19 C20 H20C 109.5
H20A C20 H20C 109.5
H20B C20 H20C 109.5
C19 C21 H21A 109.5
C19 C21 H21B 109.5
H21A C21 H21B 109.5
C19 C21 H21C 109.5
H21A C21 H21C 109.5
H21B C21 H21C 109.5
N4 C22 C23 120.4(2)
N4 C22 C19 118.8(2)
C23 C22 C19 120.8(2)
C24 C23 C22 120.0(3)
C24 C23 H23A 120.0
C22 C23 H23A 120.0
C23 C24 C25 119.4(3)
C23 C24 H24A 120.3
C25 C24 H24A 120.3
C26 C25 C24 118.4(3)
C26 C25 H25A 120.8
C24 C25 H25A 120.8
N4 C26 C25 123.0(3)
N4 C26 H26A 118.5
C25 C26 H26A 118.5

loop_
_geom_bond_atom_site_label_1
_geom_bond_atom_site_label_2
_geom_bond_distance
Zn1 N2 2.018(2)
Zn1 N3 2.051(2)
Zn1 N4 2.153(2)
Zn1 N1 2.173(2)
Zn1 I1 2.6749(5)
N1 C5 1.340(3)
N1 C1 1.345(3)
N2 C9 1.314(3)
N2 C6 1.476(3)
N3 C18 1.310(3)
N3 C19 1.473(3)
N4 C22 1.350(3)
N4 C26 1.353(3)
C1 C2 1.376(4)
C1 H1A 0.9500
C2 C3 1.386(4)
C2 H2A 0.9500
C3 C4 1.377(4)
C3 H3A 0.9500
C4 C5 1.398(4)
C4 H4A 0.9500
C5 C6 1.534(4)
C6 C8 1.535(4)
C6 C7 1.540(4)
C7 H7A 0.9800
C7 H7B 0.9800
C7 H7C 0.9800
C8 H8A 0.9800
C8 H8B 0.9800
C8 H8C 0.9800
C9 C10 1.409(4)
C9 H9A 0.9500
C10 C18 1.406(4)
C10 C11 1.486(4)
C11 C12 1.393(4)
C11 C17 1.406(4)
C12 C13 1.395(4)
C12 H12A 0.9500
C13 C14 1.389(4)
C13 H13A 0.9500
C14 C16 1.397(4)
C14 C15 1.499(4)
C15 H15A 0.9800
C15 H15B 0.9800
C15 H15C 0.9800
C16 C17 1.388(4)
C16 H16A 0.9500
C17 H17A 0.9500
C18 H18A 0.9500
C19 C22 1.534(4)
C19 C21 1.536(4)
C19 C20 1.544(4)
C20 H20A 0.9800
C20 H20B 0.9800
C20 H20C 0.9800
C21 H21A 0.9800
C21 H21B 0.9800
C21 H21C 0.9800
C22 C23 1.398(4)
C23 C24 1.376(4)
C23 H23A 0.9500
C24 C25 1.380(4)
C24 H24A 0.9500
C25 C26 1.376(4)
C25 H25A 0.9500
C26 H26A 0.9500

loop_
_geom_torsion_atom_site_label_1
_geom_torsion_atom_site_label_2
_geom_torsion_atom_site_label_3
_geom_torsion_atom_site_label_4
_geom_torsion
N2 Zn1 N1 C5 4.60(18)
N3 Zn1 N1 C5 -50.3(3)
N4 Zn1 N1 C5 -131.48(18)
I1 Zn1 N1 C5 129.29(18)
N2 Zn1 N1 C1 -174.1(2)
N3 Zn1 N1 C1 131.0(3)
N4 Zn1 N1 C1 49.8(2)
I1 Zn1 N1 C1 -49.4(2)
N3 Zn1 N2 C9 -25.9(2)
N4 Zn1 N2 C9 -96.8(2)
N1 Zn1 N2 C9 171.0(2)
I1 Zn1 N2 C9 83.6(2)
N3 Zn1 N2 C6 157.55(19)
N4 Zn1 N2 C6 86.7(2)
N1 Zn1 N2 C6 -5.54(18)
I1 Zn1 N2 C6 -92.92(19)
N2 Zn1 N3 C18 26.2(2)
N4 Zn1 N3 C18 164.7(2)
N1 Zn1 N3 C18 79.3(3)
I1 Zn1 N3 C18 -100.2(2)
N2 Zn1 N3 C19 -161.60(18)
N4 Zn1 N3 C19 -23.02(17)
N1 Zn1 N3 C19 -108.5(3)
I1 Zn1 N3 C19 71.99(18)
N2 Zn1 N4 C22 94.9(2)
N3 Zn1 N4 C22 19.32(17)
N1 Zn1 N4 C22 178.20(17)
I1 Zn1 N4 C22 -85.45(17)
N2 Zn1 N4 C26 -99.4(2)
N3 Zn1 N4 C26 -175.0(2)
N1 Zn1 N4 C26 -16.1(2)
I1 Zn1 N4 C26 80.2(2)
C5 N1 C1 C2 3.7(4)
Zn1 N1 C1 C2 -177.6(2)
N1 C1 C2 C3 -0.6(4)
C1 C2 C3 C4 -2.1(4)
C2 C3 C4 C5 1.8(5)
C1 N1 C5 C4 -4.0(4)
Zn1 N1 C5 C4 177.2(2)
C1 N1 C5 C6 175.7(2)
Zn1 N1 C5 C6 -3.1(3)
C3 C4 C5 N1 1.4(4)
C3 C4 C5 C6 -178.4(3)
C9 N2 C6 C5 -171.3(2)
Zn1 N2 C6 C5 5.4(3)
C9 N2 C6 C8 70.9(3)
Zn1 N2 C6 C8 -112.4(2)
C9 N2 C6 C7 -51.6(3)
Zn1 N2 C6 C7 125.1(2)
N1 C5 C6 N2 -1.1(3)
C4 C5 C6 N2 178.6(2)
N1 C5 C6 C8 117.8(3)
C4 C5 C6 C8 -62.4(3)
N1 C5 C6 C7 -123.1(3)
C4 C5 C6 C7 56.7(3)
C6 N2 C9 C10 -169.3(3)
Zn1 N2 C9 C10 14.1(4)
N2 C9 C10 C18 9.2(4)
N2 C9 C10 C11 -178.3(3)
C18 C10 C11 C12 -135.0(3)
C9 C10 C11 C12 52.2(3)
C18 C10 C11 C17 46.7(4)
C9 C10 C11 C17 -126.1(3)
C17 C11 C12 C13 0.0(4)
C10 C11 C12 C13 -178.4(2)
C11 C12 C13 C14 -0.1(4)
C12 C13 C14 C16 0.3(4)
C12 C13 C14 C15 -179.5(3)
C13 C14 C16 C17 -0.4(4)
C15 C14 C16 C17 179.4(3)
C14 C16 C17 C11 0.3(4)
C12 C11 C17 C16 0.0(4)
C10 C11 C17 C16 178.3(2)
C19 N3 C18 C10 174.0(2)
Zn1 N3 C18 C10 -13.9(4)
C9 C10 C18 N3 -9.1(4)
C11 C10 C18 N3 178.6(2)
C18 N3 C19 C22 -165.5(2)
Zn1 N3 C19 C22 21.9(2)
C18 N3 C19 C21 75.8(3)
Zn1 N3 C19 C21 -96.8(2)
C18 N3 C19 C20 -46.9(3)
Zn1 N3 C19 C20 140.47(18)
C26 N4 C22 C23 -0.7(4)
Zn1 N4 C22 C23 166.2(2)
C26 N4 C22 C19 179.7(2)
Zn1 N4 C22 C19 -13.4(3)
N3 C19 C22 N4 -4.4(3)
C21 C19 C22 N4 115.0(3)
C20 C19 C22 N4 -125.4(2)
N3 C19 C22 C23 176.0(2)
C21 C19 C22 C23 -64.5(3)
C20 C19 C22 C23 55.1(3)
N4 C22 C23 C24 -0.5(4)
C19 C22 C23 C24 179.1(3)
C22 C23 C24 C25 1.4(4)
C23 C24 C25 C26 -1.1(4)
C22 N4 C26 C25 1.0(4)
Zn1 N4 C26 C25 -163.9(2)
C24 C25 C26 N4 -0.1(4)
